data_4023672
loop_
_publ_author_name
'Dusan Hesek'
'Mijoon Lee'
'Takao Yamaguchi'
'Bruce C. Noll'
'Shahriar Mobashery'

_publ_contact_author_address
;University of Notre Dame
Department of Chemistry and Biochemistry
251 Nieuwland Science Hall
Notre Dame, IN 46556-5670
USA
;
_publ_contact_author_email mobashery@nd.edu
_publ_contact_author_fax 1(574)6316652
_publ_contact_author_name 'Professor Shahriar Mobashery'
_publ_contact_author_phone 1(574)6312933
_publ_section_title
;
 Facile Preparation of a Highly Functionalized Tetrahydropyran
 by Catalytic Hydrogenation of an Oxazoline
;
_journal_name_full 'Journal of Organic Chemistry'
_journal_page_first 7349
_journal_page_last 7352
_journal_paper_doi 10.1021/jo801037z
_journal_volume 73
_journal_year 2008
_chemical_absolute_configuration ad
_chemical_compound_source synthesized
_chemical_formula_moiety 'C17 H21 N O6'
_chemical_formula_sum 'C17 H21 N O6'
_chemical_formula_weight 335.35
_space_group_IT_number 4
_symmetry_cell_setting monoclinic
_symmetry_Int_Tables_number 4
_symmetry_space_group_name_Hall 'P 2yb'
_symmetry_space_group_name_H-M 'P 1 21 1'
_atom_sites_solution_hydrogens geom
_atom_sites_solution_primary direct
_atom_sites_solution_secondary difmap
_audit_creation_method SHELXL-97
_cell_angle_alpha 90.00
_cell_angle_beta 92.166(3)
_cell_angle_gamma 90.00
_cell_formula_units_Z 2
_cell_length_a 10.7630(4)
_cell_length_b 4.9097(2)
_cell_length_c 16.0598(7)
_cell_measurement_reflns_used 3619
_cell_measurement_temperature 100(2)
_cell_measurement_theta_max 69.0596
_cell_measurement_theta_min 4.1104
_cell_volume 848.04(6)
_computing_cell_refinement 'APEX2/SAINT (Bruker, 2007)'
_computing_data_collection 'APEX2 (Bruker, 2007)'
_computing_data_reduction 'SAINT/XPREP (Bruker, 2007; Sheldrick, 2008)'
_computing_molecular_graphics 'XP (Sheldrick, 2008)'
_computing_publication_material 'XCIF (Sheldrick, 2008)/enCIFer (CCDC, 2005)'
_computing_structure_refinement 'XL (Sheldrick, 2008)'
_computing_structure_solution 'XS (Sheldrick, 2008)'
_diffrn_ambient_temperature 100(2)
_diffrn_detector_area_resol_mean 8.33
_diffrn_measured_fraction_theta_full 0.975
_diffrn_measured_fraction_theta_max 0.975
_diffrn_measurement_device_type 'Bruker SMART Apex CCD diffractometer'
_diffrn_measurement_method '\f and \w scns'
_diffrn_radiation_monochromator graphite
_diffrn_radiation_probe x-ray
_diffrn_radiation_type CuK\a
_diffrn_radiation_wavelength 1.54178
_diffrn_reflns_av_R_equivalents 0.0354
_diffrn_reflns_av_sigmaI/netI 0.0364
_diffrn_reflns_limit_h_max 13
_diffrn_reflns_limit_h_min -12
_diffrn_reflns_limit_k_max 5
_diffrn_reflns_limit_k_min -4
_diffrn_reflns_limit_l_max 19
_diffrn_reflns_limit_l_min -19
_diffrn_reflns_number 9644
_diffrn_reflns_theta_full 69.49
_diffrn_reflns_theta_max 69.49
_diffrn_reflns_theta_min 4.11
_diffrn_source 'fine-focus sealed tube'
_diffrn_source_type 'Siemens KFFCU2K-90'
_exptl_absorpt_coefficient_mu 0.835
_exptl_absorpt_correction_T_max 0.9340
_exptl_absorpt_correction_T_min 0.7207
_exptl_absorpt_correction_type multi-scan
_exptl_absorpt_process_details 'Sheldrick, G. M. (2007). SADABS. University of G\"ottingen, Germany.'
_exptl_crystal_colour 'clear colorless'
_exptl_crystal_density_diffrn 1.313
_exptl_crystal_density_method 'not measured'
_exptl_crystal_description needle
_exptl_crystal_F_000 356
_exptl_crystal_size_max 0.42
_exptl_crystal_size_mid 0.10
_exptl_crystal_size_min 0.08
_refine_diff_density_max 0.319
_refine_diff_density_min -0.211
_refine_diff_density_rms 0.044
_refine_ls_abs_structure_details 'Flack H D (1983), Acta Cryst. A39, 876-881'
_refine_ls_abs_structure_Flack 0.0(2)
_refine_ls_extinction_method none
_refine_ls_goodness_of_fit_ref 1.077
_refine_ls_hydrogen_treatment mixed
_refine_ls_matrix_type full
_refine_ls_number_parameters 223
_refine_ls_number_reflns 2587
_refine_ls_number_restraints 1
_refine_ls_restrained_S_all 1.077
_refine_ls_R_factor_all 0.0415
_refine_ls_R_factor_gt 0.0380
_refine_ls_shift/su_max 0.000
_refine_ls_shift/su_mean 0.000
_refine_ls_structure_factor_coef Fsqd
_refine_ls_weighting_details 'calc w=1/[\s^2^(Fo^2^)+(0.0601P)^2^+0.1229P] where P=(Fo^2^+2Fc^2^)/3'
_refine_ls_weighting_scheme calc
_refine_ls_wR_factor_gt 0.1005
_refine_ls_wR_factor_ref 0.1021
_reflns_number_gt 2378
_reflns_number_total 2587
_reflns_threshold_expression >2sigma(I)
_cod_data_source_file jo801037z_si_001.cif
_cod_data_source_block compound_8f
_cod_original_sg_symbol_H-M 'P 21'
_cod_database_code 4023672

loop_
_symmetry_equiv_pos_as_xyz
'x, y, z'
'-x, y+1/2, -z'

loop_
_atom_site_label
_atom_site_type_symbol
_atom_site_fract_x
_atom_site_fract_y
_atom_site_fract_z
_atom_site_U_iso_or_equiv
_atom_site_adp_type
_atom_site_occupancy
_atom_site_symmetry_multiplicity
_atom_site_calc_flag
_atom_site_refinement_flags
_atom_site_disorder_assembly
_atom_site_disorder_group
N1 N 0.49636(15) 0.8563(4) 0.84923(12) 0.0283(4) Uani 1 1 d . . .
H1 H 0.474(2) 0.685(7) 0.8457(15) 0.033(7) Uiso 1 1 d . . .
O1 O 0.81196(11) 0.7838(4) 0.94741(8) 0.0301(4) Uani 1 1 d . . .
O2 O 0.45064(14) 1.2989(4) 0.86742(11) 0.0394(4) Uani 1 1 d . . .
O3 O 0.66944(12) 0.9032(3) 0.70824(8) 0.0297(4) Uani 1 1 d . . .
O4 O 0.53306(18) 0.5980(5) 0.65372(11) 0.0506(5) Uani 1 1 d . . .
O5 O 0.88348(12) 0.5624(3) 0.73764(8) 0.0263(3) Uani 1 1 d . . .
O6 O 1.04716(12) 0.4370(4) 0.82996(8) 0.0322(4) Uani 1 1 d . . .
C1 C 0.67885(17) 0.7808(5) 0.94011(12) 0.0307(5) Uani 1 1 d . . .
H1A H 0.6450 0.8939 0.9850 0.037 Uiso 1 1 calc R . .
H1B H 0.6489 0.5920 0.9475 0.037 Uiso 1 1 calc R . .
C2 C 0.63057(16) 0.8891(5) 0.85536(12) 0.0272(5) Uani 1 1 d . . .
H2 H 0.6504 1.0877 0.8521 0.033 Uiso 1 1 calc R . .
C3 C 0.69110(17) 0.7434(4) 0.78320(12) 0.0250(4) Uani 1 1 d . . .
H3 H 0.6559 0.5561 0.7758 0.030 Uiso 1 1 calc R . .
C4 C 0.83014(17) 0.7304(5) 0.79941(11) 0.0244(4) Uani 1 1 d . . .
H4 H 0.8656 0.9181 0.7959 0.029 Uiso 1 1 calc R . .
C5 C 0.86111(17) 0.6126(5) 0.88543(12) 0.0270(5) Uani 1 1 d . . .
H5 H 0.8250 0.4257 0.8897 0.032 Uiso 1 1 calc R . .
C6 C 1.00198(18) 0.5984(5) 0.89647(12) 0.0308(5) Uani 1 1 d . . .
H6A H 1.0380 0.7838 0.8948 0.037 Uiso 1 1 calc R . .
H6B H 1.0257 0.5147 0.9508 0.037 Uiso 1 1 calc R . .
C7 C 1.01429(18) 0.5518(5) 0.75051(12) 0.0284(5) Uani 1 1 d . . .
H7 H 1.0500 0.7392 0.7465 0.034 Uiso 1 1 calc R . .
C8 C 1.06800(19) 0.3710(5) 0.68518(12) 0.0319(5) Uani 1 1 d . . .
C9 C 0.9953(2) 0.1884(5) 0.63949(13) 0.0383(6) Uani 1 1 d . . .
H9 H 0.9085 0.1782 0.6477 0.046 Uiso 1 1 calc R . .
C10 C 1.0492(3) 0.0201(6) 0.58163(16) 0.0515(7) Uani 1 1 d . . .
H10 H 0.9995 -0.1048 0.5498 0.062 Uiso 1 1 calc R . .
C11 C 1.1764(3) 0.0352(7) 0.57057(17) 0.0586(9) Uani 1 1 d . . .
H11 H 1.2133 -0.0806 0.5311 0.070 Uiso 1 1 calc R . .
C12 C 1.2492(3) 0.2142(7) 0.61567(16) 0.0548(8) Uani 1 1 d . . .
H12 H 1.3362 0.2214 0.6078 0.066 Uiso 1 1 calc R . .
C13 C 1.1957(2) 0.3854(6) 0.67301(15) 0.0434(6) Uani 1 1 d . . .
H13 H 1.2457 0.5120 0.7039 0.052 Uiso 1 1 calc R . .
C14 C 0.41663(18) 1.0618(5) 0.85789(12) 0.0270(4) Uani 1 1 d . . .
C15 C 0.28124(18) 0.9811(5) 0.85528(14) 0.0340(5) Uani 1 1 d . . .
H15A H 0.2433 1.0274 0.8007 0.051 Uiso 1 1 calc R . .
H15B H 0.2382 1.0789 0.8989 0.051 Uiso 1 1 calc R . .
H15C H 0.2743 0.7845 0.8646 0.051 Uiso 1 1 calc R . .
C16 C 0.59306(19) 0.8042(5) 0.64763(13) 0.0336(5) Uani 1 1 d . . .
C17 C 0.5942(2) 0.9848(6) 0.57302(14) 0.0445(6) Uani 1 1 d . . .
H17A H 0.5278 0.9297 0.5331 0.067 Uiso 1 1 calc R . .
H17B H 0.6747 0.9694 0.5469 0.067 Uiso 1 1 calc R . .
H17C H 0.5810 1.1739 0.5900 0.067 Uiso 1 1 calc R . .

loop_
_atom_site_aniso_label
_atom_site_aniso_U_11
_atom_site_aniso_U_22
_atom_site_aniso_U_33
_atom_site_aniso_U_23
_atom_site_aniso_U_13
_atom_site_aniso_U_12
N1 0.0191(8) 0.0207(11) 0.0452(10) -0.0020(8) 0.0019(6) -0.0021(7)
O1 0.0200(6) 0.0424(10) 0.0280(7) -0.0059(7) 0.0019(5) -0.0011(6)
O2 0.0352(8) 0.0220(9) 0.0618(10) -0.0008(8) 0.0112(7) -0.0024(7)
O3 0.0244(6) 0.0307(9) 0.0336(7) 0.0029(6) -0.0048(5) -0.0002(6)
O4 0.0537(11) 0.0444(12) 0.0521(10) -0.0048(9) -0.0206(8) -0.0099(9)
O5 0.0215(6) 0.0292(9) 0.0281(7) -0.0021(6) 0.0012(5) 0.0030(6)
O6 0.0265(7) 0.0421(10) 0.0282(7) 0.0044(7) 0.0023(5) 0.0099(7)
C1 0.0201(9) 0.0381(13) 0.0342(10) -0.0030(10) 0.0043(7) -0.0020(9)
C2 0.0189(9) 0.0242(12) 0.0387(11) -0.0024(9) 0.0020(7) -0.0023(8)
C3 0.0219(9) 0.0229(13) 0.0301(10) 0.0004(8) -0.0018(7) -0.0029(8)
C4 0.0208(9) 0.0245(12) 0.0279(9) -0.0008(8) 0.0020(7) -0.0006(8)
C5 0.0208(9) 0.0332(13) 0.0271(10) 0.0001(8) 0.0018(7) -0.0015(8)
C6 0.0209(10) 0.0447(15) 0.0268(10) -0.0002(9) -0.0002(7) 0.0040(9)
C7 0.0220(9) 0.0344(13) 0.0288(10) 0.0047(9) 0.0028(7) 0.0038(9)
C8 0.0349(11) 0.0326(14) 0.0286(10) 0.0072(9) 0.0053(8) 0.0087(9)
C9 0.0488(13) 0.0339(15) 0.0327(11) 0.0038(10) 0.0091(9) 0.0055(11)
C10 0.0799(19) 0.0383(18) 0.0371(12) -0.0001(11) 0.0125(12) 0.0091(14)
C11 0.079(2) 0.054(2) 0.0446(14) 0.0068(14) 0.0280(14) 0.0293(17)
C12 0.0494(15) 0.067(2) 0.0500(15) 0.0070(15) 0.0226(12) 0.0222(14)
C13 0.0370(12) 0.0502(18) 0.0439(12) 0.0070(11) 0.0126(10) 0.0113(11)
C14 0.0253(10) 0.0238(12) 0.0320(10) 0.0003(9) 0.0034(7) 0.0010(9)
C15 0.0234(10) 0.0316(14) 0.0469(12) -0.0044(10) 0.0001(8) 0.0027(9)
C16 0.0285(10) 0.0358(14) 0.0361(11) -0.0074(10) -0.0052(8) 0.0056(10)
C17 0.0506(14) 0.0482(18) 0.0338(11) -0.0026(11) -0.0086(9) 0.0106(12)

loop_
_atom_type_symbol
_atom_type_description
_atom_type_scat_dispersion_real
_atom_type_scat_dispersion_imag
_atom_type_scat_source
C C 0.0181 0.0091 'International Tables Vol C Tables 4.2.6.8 and 6.1.1.4'
H H 0.0000 0.0000 'International Tables Vol C Tables 4.2.6.8 and 6.1.1.4'
N N 0.0311 0.0180 'International Tables Vol C Tables 4.2.6.8 and 6.1.1.4'
O O 0.0492 0.0322 'International Tables Vol C Tables 4.2.6.8 and 6.1.1.4'

loop_
_geom_angle_atom_site_label_1
_geom_angle_atom_site_label_2
_geom_angle_atom_site_label_3
_geom_angle
_geom_angle_site_symmetry_1
_geom_angle_site_symmetry_3
_geom_angle_publ_flag
C14 N1 C2 123.38(19) . . ?
C14 N1 H1 123.5(17) . . ?
C2 N1 H1 112.7(17) . . ?
C5 O1 C1 109.52(15) . . ?
C16 O3 C3 118.80(18) . . ?
C7 O5 C4 110.10(14) . . ?
C7 O6 C6 111.66(17) . . ?
O1 C1 C2 111.91(15) . . ?
O1 C1 H1A 109.2 . . ?
C2 C1 H1A 109.2 . . ?
O1 C1 H1B 109.2 . . ?
C2 C1 H1B 109.2 . . ?
H1A C1 H1B 107.9 . . ?
N1 C2 C3 110.35(16) . . ?
N1 C2 C1 108.92(16) . . ?
C3 C2 C1 111.76(17) . . ?
N1 C2 H2 108.6 . . ?
C3 C2 H2 108.6 . . ?
C1 C2 H2 108.6 . . ?
O3 C3 C4 107.06(15) . . ?
O3 C3 C2 108.46(17) . . ?
C4 C3 C2 109.69(15) . . ?
O3 C3 H3 110.5 . . ?
C4 C3 H3 110.5 . . ?
C2 C3 H3 110.5 . . ?
O5 C4 C3 109.06(15) . . ?
O5 C4 C5 109.34(17) . . ?
C3 C4 C5 110.72(15) . . ?
O5 C4 H4 109.2 . . ?
C3 C4 H4 109.2 . . ?
C5 C4 H4 109.2 . . ?
O1 C5 C6 109.96(16) . . ?
O1 C5 C4 109.67(18) . . ?
C6 C5 C4 107.82(15) . . ?
O1 C5 H5 109.8 . . ?
C6 C5 H5 109.8 . . ?
C4 C5 H5 109.8 . . ?
O6 C6 C5 107.69(16) . . ?
O6 C6 H6A 110.2 . . ?
C5 C6 H6A 110.2 . . ?
O6 C6 H6B 110.2 . . ?
C5 C6 H6B 110.2 . . ?
H6A C6 H6B 108.5 . . ?
O5 C7 O6 110.88(15) . . ?
O5 C7 C8 109.00(17) . . ?
O6 C7 C8 107.54(17) . . ?
O5 C7 H7 109.8 . . ?
O6 C7 H7 109.8 . . ?
C8 C7 H7 109.8 . . ?
C9 C8 C13 119.9(2) . . ?
C9 C8 C7 121.84(19) . . ?
C13 C8 C7 118.2(2) . . ?
C8 C9 C10 119.9(2) . . ?
C8 C9 H9 120.0 . . ?
C10 C9 H9 120.0 . . ?
C9 C10 C11 119.6(3) . . ?
C9 C10 H10 120.2 . . ?
C11 C10 H10 120.2 . . ?
C12 C11 C10 121.0(2) . . ?
C12 C11 H11 119.5 . . ?
C10 C11 H11 119.5 . . ?
C11 C12 C13 119.8(3) . . ?
C11 C12 H12 120.1 . . ?
C13 C12 H12 120.1 . . ?
C12 C13 C8 119.8(3) . . ?
C12 C13 H13 120.1 . . ?
C8 C13 H13 120.1 . . ?
O2 C14 N1 122.66(19) . . ?
O2 C14 C15 122.4(2) . . ?
N1 C14 C15 115.0(2) . . ?
C14 C15 H15A 109.5 . . ?
C14 C15 H15B 109.5 . . ?
H15A C15 H15B 109.5 . . ?
C14 C15 H15C 109.5 . . ?
H15A C15 H15C 109.5 . . ?
H15B C15 H15C 109.5 . . ?
O4 C16 O3 124.1(2) . . ?
O4 C16 C17 125.8(2) . . ?
O3 C16 C17 110.1(2) . . ?
C16 C17 H17A 109.5 . . ?
C16 C17 H17B 109.5 . . ?
H17A C17 H17B 109.5 . . ?
C16 C17 H17C 109.5 . . ?
H17A C17 H17C 109.5 . . ?
H17B C17 H17C 109.5 . . ?

loop_
_geom_bond_atom_site_label_1
_geom_bond_atom_site_label_2
_geom_bond_distance
_geom_bond_site_symmetry_2
_geom_bond_publ_flag
N1 C14 1.335(3) . ?
N1 C2 1.453(2) . ?
N1 H1 0.88(3) . ?
O1 C5 1.420(3) . ?
O1 C1 1.433(2) . ?
O2 C14 1.228(3) . ?
O3 C16 1.341(3) . ?
O3 C3 1.448(2) . ?
O4 C16 1.207(3) . ?
O5 C7 1.416(2) . ?
O5 C4 1.427(2) . ?
O6 C7 1.427(2) . ?
O6 C6 1.430(3) . ?
C1 C2 1.534(3) . ?
C1 H1A 0.9900 . ?
C1 H1B 0.9900 . ?
C2 C3 1.528(3) . ?
C2 H2 1.0000 . ?
C3 C4 1.511(2) . ?
C3 H3 1.0000 . ?
C4 C5 1.523(3) . ?
C4 H4 1.0000 . ?
C5 C6 1.521(2) . ?
C5 H5 1.0000 . ?
C6 H6A 0.9900 . ?
C6 H6B 0.9900 . ?
C7 C8 1.506(3) . ?
C7 H7 1.0000 . ?
C8 C9 1.382(4) . ?
C8 C13 1.397(3) . ?
C9 C10 1.387(4) . ?
C9 H9 0.9500 . ?
C10 C11 1.388(4) . ?
C10 H10 0.9500 . ?
C11 C12 1.367(5) . ?
C11 H11 0.9500 . ?
C12 C13 1.388(4) . ?
C12 H12 0.9500 . ?
C13 H13 0.9500 . ?
C14 C15 1.509(3) . ?
C15 H15A 0.9800 . ?
C15 H15B 0.9800 . ?
C15 H15C 0.9800 . ?
C16 C17 1.491(4) . ?
C17 H17A 0.9800 . ?
C17 H17B 0.9800 . ?
C17 H17C 0.9800 . ?

loop_
_geom_hbond_atom_site_label_D
_geom_hbond_atom_site_label_H
_geom_hbond_distance_DH
_geom_hbond_distance_HA
_geom_hbond_angle_DHA
_geom_hbond_distance_DA
_geom_hbond_atom_site_label_A
_geom_hbond_site_symmetry_A
_geom_hbond_publ_flag
N1 H1 0.88(3) 1.95(3) 164 2.798(3) O2 1_545 y

loop_
_geom_torsion_atom_site_label_1
_geom_torsion_atom_site_label_2
_geom_torsion_atom_site_label_3
_geom_torsion_atom_site_label_4
_geom_torsion
_geom_torsion_site_symmetry_1
_geom_torsion_site_symmetry_2
_geom_torsion_site_symmetry_3
_geom_torsion_site_symmetry_4
_geom_torsion_publ_flag
C5 O1 C1 C2 -61.4(2) . . . . ?
C14 N1 C2 C3 -133.1(2) . . . . ?
C14 N1 C2 C1 103.8(2) . . . . ?
O1 C1 C2 N1 174.66(18) . . . . ?
O1 C1 C2 C3 52.5(3) . . . . ?
C16 O3 C3 C4 130.53(18) . . . . ?
C16 O3 C3 C2 -111.18(19) . . . . ?
N1 C2 C3 O3 74.7(2) . . . . ?
C1 C2 C3 O3 -163.94(16) . . . . ?
N1 C2 C3 C4 -168.68(17) . . . . ?
C1 C2 C3 C4 -47.3(2) . . . . ?
C7 O5 C4 C3 178.76(17) . . . . ?
C7 O5 C4 C5 -60.1(2) . . . . ?
O3 C3 C4 O5 -70.3(2) . . . . ?
C2 C3 C4 O5 172.17(16) . . . . ?
O3 C3 C4 C5 169.31(17) . . . . ?
C2 C3 C4 C5 51.8(2) . . . . ?
C1 O1 C5 C6 -176.00(18) . . . . ?
C1 O1 C5 C4 65.6(2) . . . . ?
O5 C4 C5 O1 178.01(15) . . . . ?
C3 C4 C5 O1 -61.8(2) . . . . ?
O5 C4 C5 C6 58.3(2) . . . . ?
C3 C4 C5 C6 178.47(19) . . . . ?
C7 O6 C6 C5 59.7(2) . . . . ?
O1 C5 C6 O6 -176.73(18) . . . . ?
C4 C5 C6 O6 -57.2(2) . . . . ?
C4 O5 C7 O6 61.2(2) . . . . ?
C4 O5 C7 C8 179.37(17) . . . . ?
C6 O6 C7 O5 -62.0(2) . . . . ?
C6 O6 C7 C8 178.89(17) . . . . ?
O5 C7 C8 C9 -17.7(3) . . . . ?
O6 C7 C8 C9 102.5(2) . . . . ?
O5 C7 C8 C13 164.16(19) . . . . ?
O6 C7 C8 C13 -75.6(2) . . . . ?
C13 C8 C9 C10 0.0(3) . . . . ?
C7 C8 C9 C10 -178.1(2) . . . . ?
C8 C9 C10 C11 0.5(4) . . . . ?
C9 C10 C11 C12 -0.2(4) . . . . ?
C10 C11 C12 C13 -0.5(5) . . . . ?
C11 C12 C13 C8 0.9(4) . . . . ?
C9 C8 C13 C12 -0.7(4) . . . . ?
C7 C8 C13 C12 177.5(2) . . . . ?
C2 N1 C14 O2 4.0(3) . . . . ?
C2 N1 C14 C15 -175.92(18) . . . . ?
C3 O3 C16 O4 5.8(3) . . . . ?
C3 O3 C16 C17 -173.98(17) . . . . ?

loop_
_cod_related_entry_id
_cod_related_entry_database
_cod_related_entry_code
1 ChemSpider 30658742
